data_1501917
loop_
_publ_author_name
'Cao, Weidi'
'Liu, Xiaohua'
'Wang, Wentao'
'Lin, Lili'
'Feng, Xiaoming'

_publ_section_title
;
 Highly enantioselective synthesis of tetrahydroquinolines via
 cobalt(II)-catalyzed tandem 1,5-hydride transfer/cyclization.
;
_journal_issue 4
_journal_name_full 'Organic letters'
_journal_page_first 600
_journal_page_last 603
_journal_paper_doi 10.1021/ol1028282
_journal_volume 13
_journal_year 2011
_chemical_absolute_configuration ad
_chemical_formula_moiety 'C24 H23 N O4'
_chemical_formula_sum 'C24 H23 N O4'
_chemical_formula_weight 389.43
_chemical_name_systematic
; 
 ? 
;
_space_group_IT_number 4
_symmetry_cell_setting monoclinic
_symmetry_space_group_name_Hall 'P 2yb'
_symmetry_space_group_name_H-M 'P 1 21 1'
_atom_sites_solution_hydrogens geom
_atom_sites_solution_primary direct
_atom_sites_solution_secondary difmap
_audit_creation_method SHELXL-97
_cell_angle_alpha 90.00
_cell_angle_beta 104.39(3)
_cell_angle_gamma 90.00
_cell_formula_units_Z 2
_cell_length_a 7.7205(15)
_cell_length_b 14.032(3)
_cell_length_c 9.5919(19)
_cell_measurement_reflns_used 11532
_cell_measurement_temperature 293(2)
_cell_measurement_theta_max 27.48
_cell_measurement_theta_min 2.17
_cell_volume 1006.5(4)
_computing_cell_refinement 'Rapid Auto(Rigaku 2001)'
_computing_data_collection 'Rapid Auto(Rigaku 2001)'
_computing_data_reduction 'Rapid Auto(Rigaku 2001)'
_computing_molecular_graphics
;
 Mercury: visualization and analysis of crystal structures, C. F. Macrae,
 P. R. Edgington, P. McCabe, E. Pidcock, G. P. Shields, R. Taylor,
 M. Towler and J. van de Streek, J. Appl. Cryst., 39, 453-457, 2006.
;
_computing_publication_material 'SHELX-97 (Sheldrick, 1997)'
_computing_structure_refinement 'SHELXL-97 (Sheldrick, 1997)'
_computing_structure_solution 'SHELXS-97 (Sheldrick, 1990)'
_diffrn_ambient_temperature 293(2)
_diffrn_measured_fraction_theta_full 0.999
_diffrn_measured_fraction_theta_max 0.999
_diffrn_measurement_device_type 'Rigaku raxis Rapid IP Area Detector'
_diffrn_measurement_method '\w scans'
_diffrn_radiation_monochromator graphite
_diffrn_radiation_source 'rotating anode'
_diffrn_radiation_type CuK\a
_diffrn_radiation_wavelength 1.54178
_diffrn_reflns_av_R_equivalents 0.0329
_diffrn_reflns_av_sigmaI/netI 0.0296
_diffrn_reflns_limit_h_max 9
_diffrn_reflns_limit_h_min -9
_diffrn_reflns_limit_k_max 16
_diffrn_reflns_limit_k_min -16
_diffrn_reflns_limit_l_max 11
_diffrn_reflns_limit_l_min -11
_diffrn_reflns_number 11701
_diffrn_reflns_theta_full 68.18
_diffrn_reflns_theta_max 68.18
_diffrn_reflns_theta_min 4.76
_exptl_absorpt_coefficient_mu 0.708
_exptl_absorpt_correction_T_max 0.8157
_exptl_absorpt_correction_T_min 0.6013
_exptl_absorpt_correction_type multi-scan
_exptl_absorpt_process_details 'ABSCOR by T. Higashi, March, 2001'
_exptl_crystal_colour colorless
_exptl_crystal_density_diffrn 1.285
_exptl_crystal_density_method 'not measured'
_exptl_crystal_description block
_exptl_crystal_F_000 412
_exptl_crystal_size_max 0.80
_exptl_crystal_size_mid 0.50
_exptl_crystal_size_min 0.30
_refine_diff_density_max 0.137
_refine_diff_density_min -0.182
_refine_diff_density_rms 0.050
_refine_ls_abs_structure_details 'Flack H D (1983), Acta Cryst. A39, 876-881'
_refine_ls_abs_structure_Flack -0.1(2)
_refine_ls_extinction_method none
_refine_ls_goodness_of_fit_ref 1.034
_refine_ls_hydrogen_treatment constr
_refine_ls_matrix_type full
_refine_ls_number_parameters 262
_refine_ls_number_reflns 3561
_refine_ls_number_restraints 1
_refine_ls_restrained_S_all 1.033
_refine_ls_R_factor_all 0.0501
_refine_ls_R_factor_gt 0.0428
_refine_ls_shift/su_max 0.043
_refine_ls_shift/su_mean 0.005
_refine_ls_structure_factor_coef Fsqd
_refine_ls_weighting_details 'calc w=1/[\s^2^(Fo^2^)+(0.0579P)^2^+0.0862P] where P=(Fo^2^+2Fc^2^)/3'
_refine_ls_weighting_scheme calc
_refine_ls_wR_factor_gt 0.1003
_refine_ls_wR_factor_ref 0.1063
_reflns_number_gt 2997
_reflns_number_total 3561
_reflns_threshold_expression >2sigma(I)
_cod_data_source_file ol1028282_si_001.cif
_cod_data_source_block a
_cod_original_cell_volume 1006.5(3)
_cod_original_sg_symbol_H-M P2(1)
_cod_database_code 1501917

loop_
_symmetry_equiv_pos_as_xyz
'x, y, z'
'-x, y+1/2, -z'

loop_
_atom_site_label
_atom_site_type_symbol
_atom_site_fract_x
_atom_site_fract_y
_atom_site_fract_z
_atom_site_U_iso_or_equiv
_atom_site_adp_type
_atom_site_occupancy
_atom_site_symmetry_multiplicity
_atom_site_calc_flag
_atom_site_refinement_flags
O1 O -0.0964(2) 0.83534(14) 0.38750(18) 0.0699(5) Uani 1 1 d .
O2 O 0.0607(2) 0.71124(14) 0.33874(16) 0.0717(5) Uani 1 1 d .
O3 O 0.4895(2) 0.78103(17) 0.5886(2) 0.0870(6) Uani 1 1 d .
O4 O 0.3243(2) 0.88058(15) 0.43231(18) 0.0701(5) Uani 1 1 d .
N1 N -0.0304(2) 0.82411(14) 0.7197(2) 0.0579(5) Uani 1 1 d .
C1 C -0.0517(3) 0.72905(18) 0.7503(2) 0.0560(6) Uani 1 1 d .
C2 C -0.1794(3) 0.7002(3) 0.8238(3) 0.0773(8) Uani 1 1 d .
H2A H -0.2493 0.7455 0.8550 0.093 Uiso 1 1 calc R
C3 C -0.2016(5) 0.6040(3) 0.8498(3) 0.1000(13) Uani 1 1 d .
H3A H -0.2859 0.5857 0.8990 0.120 Uiso 1 1 calc R
C4 C -0.1000(6) 0.5350(3) 0.8038(4) 0.1089(13) Uani 1 1 d .
H4A H -0.1148 0.4708 0.8220 0.131 Uiso 1 1 calc R
C5 C 0.0225(5) 0.5633(2) 0.7311(3) 0.0850(10) Uani 1 1 d .
H5A H 0.0887 0.5172 0.6977 0.102 Uiso 1 1 calc R
C6 C 0.0514(3) 0.65845(17) 0.7055(2) 0.0606(6) Uani 1 1 d .
C7 C 0.1993(3) 0.68583(18) 0.6370(3) 0.0635(6) Uani 1 1 d .
H7A H 0.2080 0.6382 0.5658 0.076 Uiso 1 1 calc R
H7B H 0.3116 0.6861 0.7101 0.076 Uiso 1 1 calc R
C8 C 0.1712(3) 0.78301(16) 0.5650(2) 0.0496(5) Uani 1 1 d .
C9 C 0.0265(3) 0.78161(18) 0.4221(2) 0.0547(5) Uani 1 1 d .
C10 C -0.0519(4) 0.7081(3) 0.1926(3) 0.0841(9) Uani 1 1 d .
H10A H -0.0171 0.6552 0.1422 0.126 Uiso 1 1 calc R
H10B H -0.0383 0.7663 0.1437 0.126 Uiso 1 1 calc R
H10C H -0.1746 0.7008 0.1955 0.126 Uiso 1 1 calc R
C11 C 0.3481(3) 0.81327(19) 0.5314(2) 0.0585(6) Uani 1 1 d .
C12 C 0.4870(3) 0.9195(3) 0.4038(3) 0.0862(9) Uani 1 1 d .
H12A H 0.4563 0.9679 0.3311 0.129 Uiso 1 1 calc R
H12B H 0.5520 0.8695 0.3710 0.129 Uiso 1 1 calc R
H12C H 0.5598 0.9467 0.4905 0.129 Uiso 1 1 calc R
C13 C 0.1187(3) 0.85831(15) 0.6656(2) 0.0487(5) Uani 1 1 d .
H13A H 0.0755 0.9143 0.6060 0.058 Uiso 1 1 calc R
C14 C -0.1256(3) 0.8979(2) 0.7760(3) 0.0780(8) Uani 1 1 d .
H14A H -0.0950 0.9591 0.7442 0.117 Uiso 1 1 calc R
H14B H -0.0927 0.8957 0.8792 0.117 Uiso 1 1 calc R
H14C H -0.2520 0.8878 0.7418 0.117 Uiso 1 1 calc R
C15 C 0.2769(3) 0.89165(16) 0.7858(2) 0.0488(5) Uani 1 1 d .
C16 C 0.3322(3) 0.83691(19) 0.9072(2) 0.0599(6) Uani 1 1 d .
H16A H 0.2704 0.7813 0.9162 0.072 Uiso 1 1 calc R
C17 C 0.4804(4) 0.8632(2) 1.0181(3) 0.0695(7) Uani 1 1 d .
H17A H 0.5167 0.8245 1.0988 0.083 Uiso 1 1 calc R
C18 C 0.5707(3) 0.9446(2) 1.0082(3) 0.0691(7) Uani 1 1 d .
H18A H 0.6695 0.9610 1.0819 0.083 Uiso 1 1 calc R
C19 C 0.5171(3) 1.00491(17) 0.8879(3) 0.0579(6) Uani 1 1 d .
C20 C 0.6126(4) 1.0896(2) 0.8767(3) 0.0757(8) Uani 1 1 d .
H20A H 0.7103 1.1068 0.9507 0.091 Uiso 1 1 calc R
C21 C 0.5620(4) 1.1456(2) 0.7587(4) 0.0847(9) Uani 1 1 d .
H21A H 0.6270 1.2005 0.7518 0.102 Uiso 1 1 calc R
C22 C 0.4138(4) 1.1224(2) 0.6470(4) 0.0805(8) Uani 1 1 d .
H22A H 0.3801 1.1621 0.5673 0.097 Uiso 1 1 calc R
C23 C 0.3182(3) 1.04133(17) 0.6547(3) 0.0648(6) Uani 1 1 d .
H23A H 0.2190 1.0270 0.5803 0.078 Uiso 1 1 calc R
C24 C 0.3675(3) 0.97899(16) 0.7737(2) 0.0508(5) Uani 1 1 d .

loop_
_atom_site_aniso_label
_atom_site_aniso_U_11
_atom_site_aniso_U_22
_atom_site_aniso_U_33
_atom_site_aniso_U_23
_atom_site_aniso_U_13
_atom_site_aniso_U_12
O1 0.0518(9) 0.0816(12) 0.0682(10) -0.0016(9) -0.0002(8) 0.0149(9)
O2 0.0639(10) 0.0952(13) 0.0496(9) -0.0204(9) 0.0020(7) 0.0143(9)
O3 0.0479(9) 0.1270(18) 0.0809(12) 0.0108(12) 0.0061(8) 0.0237(10)
O4 0.0489(8) 0.0985(13) 0.0643(10) 0.0140(9) 0.0167(7) 0.0041(8)
N1 0.0573(10) 0.0573(12) 0.0654(11) -0.0092(9) 0.0268(9) 0.0003(9)
C1 0.0549(12) 0.0664(16) 0.0412(11) 0.0009(10) 0.0013(9) -0.0153(11)
C2 0.0698(16) 0.106(2) 0.0513(13) 0.0040(14) 0.0063(11) -0.0300(16)
C3 0.093(2) 0.131(3) 0.0616(16) 0.022(2) -0.0071(16) -0.058(2)
C4 0.113(3) 0.095(3) 0.093(2) 0.026(2) -0.023(2) -0.042(2)
C5 0.096(2) 0.0598(17) 0.0726(17) 0.0053(13) -0.0289(16) -0.0136(15)
C6 0.0677(14) 0.0549(14) 0.0463(11) 0.0017(10) -0.0100(10) -0.0064(12)
C7 0.0681(14) 0.0583(15) 0.0576(13) -0.0052(11) 0.0032(11) 0.0133(12)
C8 0.0468(10) 0.0557(13) 0.0436(10) -0.0012(10) 0.0058(8) 0.0078(10)
C9 0.0478(11) 0.0653(15) 0.0495(11) -0.0015(11) 0.0094(9) 0.0014(11)
C10 0.0744(17) 0.118(2) 0.0494(14) -0.0193(16) -0.0039(12) -0.0035(17)
C11 0.0464(11) 0.0813(17) 0.0446(11) -0.0101(11) 0.0050(9) 0.0099(11)
C12 0.0567(14) 0.129(3) 0.0776(17) 0.0076(18) 0.0256(13) -0.0096(16)
C13 0.0508(11) 0.0470(13) 0.0497(11) -0.0012(9) 0.0154(9) 0.0042(9)
C14 0.0639(15) 0.085(2) 0.0924(19) -0.0263(16) 0.0330(14) 0.0001(14)
C15 0.0505(11) 0.0497(12) 0.0474(11) -0.0020(9) 0.0145(9) 0.0025(10)
C16 0.0671(14) 0.0600(15) 0.0509(12) 0.0005(11) 0.0116(11) -0.0038(12)
C17 0.0766(16) 0.081(2) 0.0464(12) -0.0002(12) 0.0066(11) -0.0023(14)
C18 0.0635(14) 0.0852(19) 0.0552(13) -0.0185(13) 0.0083(11) -0.0053(14)
C19 0.0563(12) 0.0597(15) 0.0623(14) -0.0160(11) 0.0233(11) -0.0036(11)
C20 0.0709(16) 0.0682(17) 0.095(2) -0.0276(17) 0.0331(15) -0.0172(14)
C21 0.0796(19) 0.0630(18) 0.124(3) -0.0119(18) 0.0489(19) -0.0161(15)
C22 0.088(2) 0.0617(18) 0.102(2) 0.0112(15) 0.0435(18) -0.0025(14)
C23 0.0696(15) 0.0559(15) 0.0728(15) 0.0056(12) 0.0250(12) 0.0026(12)
C24 0.0512(11) 0.0498(13) 0.0553(12) -0.0057(10) 0.0204(10) 0.0029(10)

loop_
_atom_type_symbol
_atom_type_description
_atom_type_scat_dispersion_real
_atom_type_scat_dispersion_imag
_atom_type_scat_source
C C 0.0181 0.0091 'International Tables Vol C Tables 4.2.6.8 and 6.1.1.4'
H H 0.0000 0.0000 'International Tables Vol C Tables 4.2.6.8 and 6.1.1.4'
N N 0.0311 0.0180 'International Tables Vol C Tables 4.2.6.8 and 6.1.1.4'
O O 0.0492 0.0322 'International Tables Vol C Tables 4.2.6.8 and 6.1.1.4'

loop_
_geom_angle_atom_site_label_1
_geom_angle_atom_site_label_2
_geom_angle_atom_site_label_3
_geom_angle
C9 O2 C10 116.02(19)
C11 O4 C12 115.56(19)
C1 N1 C14 120.7(2)
C1 N1 C13 122.62(18)
C14 N1 C13 114.59(19)
N1 C1 C2 121.2(2)
N1 C1 C6 120.6(2)
C2 C1 C6 118.2(2)
C3 C2 C1 120.1(3)
C3 C2 H2A 119.9
C1 C2 H2A 119.9
C4 C3 C2 121.1(3)
C4 C3 H3A 119.5
C2 C3 H3A 119.5
C5 C4 C3 118.6(3)
C5 C4 H4A 120.7
C3 C4 H4A 120.7
C4 C5 C6 122.2(4)
C4 C5 H5A 118.9
C6 C5 H5A 118.9
C5 C6 C1 119.8(3)
C5 C6 C7 119.8(3)
C1 C6 C7 120.3(2)
C6 C7 C8 112.98(19)
C6 C7 H7A 109.0
C8 C7 H7A 109.0
C6 C7 H7B 109.0
C8 C7 H7B 109.0
H7A C7 H7B 107.8
C7 C8 C11 108.01(18)
C7 C8 C9 112.54(19)
C11 C8 C9 107.60(16)
C7 C8 C13 111.02(17)
C11 C8 C13 108.97(18)
C9 C8 C13 108.58(16)
O1 C9 O2 124.2(2)
O1 C9 C8 126.3(2)
O2 C9 C8 109.54(18)
O2 C10 H10A 109.5
O2 C10 H10B 109.5
H10A C10 H10B 109.5
O2 C10 H10C 109.5
H10A C10 H10C 109.5
H10B C10 H10C 109.5
O3 C11 O4 123.7(2)
O3 C11 C8 124.2(2)
O4 C11 C8 112.12(17)
O4 C12 H12A 109.5
O4 C12 H12B 109.5
H12A C12 H12B 109.5
O4 C12 H12C 109.5
H12A C12 H12C 109.5
H12B C12 H12C 109.5
N1 C13 C15 112.66(17)
N1 C13 C8 110.41(17)
C15 C13 C8 113.23(16)
N1 C13 H13A 106.7
C15 C13 H13A 106.7
C8 C13 H13A 106.7
N1 C14 H14A 109.5
N1 C14 H14B 109.5
H14A C14 H14B 109.5
N1 C14 H14C 109.5
H14A C14 H14C 109.5
H14B C14 H14C 109.5
C16 C15 C24 119.6(2)
C16 C15 C13 119.4(2)
C24 C15 C13 121.04(19)
C15 C16 C17 121.3(2)
C15 C16 H16A 119.4
C17 C16 H16A 119.4
C18 C17 C16 120.4(2)
C18 C17 H17A 119.8
C16 C17 H17A 119.8
C17 C18 C19 120.8(2)
C17 C18 H18A 119.6
C19 C18 H18A 119.6
C18 C19 C20 120.9(2)
C18 C19 C24 119.5(2)
C20 C19 C24 119.6(2)
C21 C20 C19 120.2(3)
C21 C20 H20A 119.9
C19 C20 H20A 119.9
C20 C21 C22 121.1(3)
C20 C21 H21A 119.5
C22 C21 H21A 119.5
C23 C22 C21 120.2(3)
C23 C22 H22A 119.9
C21 C22 H22A 119.9
C22 C23 C24 121.2(3)
C22 C23 H23A 119.4
C24 C23 H23A 119.4
C23 C24 C19 117.8(2)
C23 C24 C15 123.8(2)
C19 C24 C15 118.4(2)

loop_
_geom_bond_atom_site_label_1
_geom_bond_atom_site_label_2
_geom_bond_distance
O1 C9 1.193(3)
O2 C9 1.338(3)
O2 C10 1.455(3)
O3 C11 1.183(3)
O4 C11 1.320(3)
O4 C12 1.456(3)
N1 C1 1.384(3)
N1 C14 1.450(3)
N1 C13 1.457(3)
C1 C2 1.407(3)
C1 C6 1.404(3)
C2 C3 1.391(5)
C2 H2A 0.9300
C3 C4 1.385(6)
C3 H3A 0.9300
C4 C5 1.366(5)
C4 H4A 0.9300
C5 C6 1.386(4)
C5 H5A 0.9300
C6 C7 1.501(4)
C7 C8 1.519(3)
C7 H7A 0.9700
C7 H7B 0.9700
C8 C11 1.539(3)
C8 C9 1.539(3)
C8 C13 1.551(3)
C10 H10A 0.9600
C10 H10B 0.9600
C10 H10C 0.9600
C12 H12A 0.9600
C12 H12B 0.9600
C12 H12C 0.9600
C13 C15 1.530(3)
C13 H13A 0.9800
C14 H14A 0.9600
C14 H14B 0.9600
C14 H14C 0.9600
C15 C16 1.371(3)
C15 C24 1.430(3)
C16 C17 1.405(4)
C16 H16A 0.9300
C17 C18 1.354(4)
C17 H17A 0.9300
C18 C19 1.408(4)
C18 H18A 0.9300
C19 C20 1.417(4)
C19 C24 1.427(3)
C20 C21 1.353(4)
C20 H20A 0.9300
C21 C22 1.398(4)
C21 H21A 0.9300
C22 C23 1.368(4)
C22 H22A 0.9300
C23 C24 1.413(3)
C23 H23A 0.9300

loop_
_geom_torsion_atom_site_label_1
_geom_torsion_atom_site_label_2
_geom_torsion_atom_site_label_3
_geom_torsion_atom_site_label_4
_geom_torsion
C14 N1 C1 C2 6.8(3)
C13 N1 C1 C2 169.6(2)
C14 N1 C1 C6 -174.8(2)
C13 N1 C1 C6 -12.0(3)
N1 C1 C2 C3 178.3(2)
C6 C1 C2 C3 -0.2(3)
C1 C2 C3 C4 -0.4(4)
C2 C3 C4 C5 -0.4(5)
C3 C4 C5 C6 1.8(4)
C4 C5 C6 C1 -2.3(4)
C4 C5 C6 C7 174.4(2)
N1 C1 C6 C5 -177.0(2)
C2 C1 C6 C5 1.5(3)
N1 C1 C6 C7 6.3(3)
C2 C1 C6 C7 -175.20(19)
C5 C6 C7 C8 157.9(2)
C1 C6 C7 C8 -25.4(3)
C6 C7 C8 C11 166.78(17)
C6 C7 C8 C9 -74.6(2)
C6 C7 C8 C13 47.4(2)
C10 O2 C9 O1 6.1(4)
C10 O2 C9 C8 -172.6(2)
C7 C8 C9 O1 130.2(3)
C11 C8 C9 O1 -110.9(3)
C13 C8 C9 O1 6.9(3)
C7 C8 C9 O2 -51.1(2)
C11 C8 C9 O2 67.7(2)
C13 C8 C9 O2 -174.46(18)
C12 O4 C11 O3 -4.6(3)
C12 O4 C11 C8 174.5(2)
C7 C8 C11 O3 -20.2(3)
C9 C8 C11 O3 -141.9(2)
C13 C8 C11 O3 100.5(3)
C7 C8 C11 O4 160.71(19)
C9 C8 C11 O4 39.0(2)
C13 C8 C11 O4 -78.6(2)
C1 N1 C13 C15 -93.0(2)
C14 N1 C13 C15 70.8(2)
C1 N1 C13 C8 34.7(3)
C14 N1 C13 C8 -161.52(19)
C7 C8 C13 N1 -51.3(2)
C11 C8 C13 N1 -170.17(18)
C9 C8 C13 N1 72.9(2)
C7 C8 C13 C15 76.1(2)
C11 C8 C13 C15 -42.8(2)
C9 C8 C13 C15 -159.71(18)
N1 C13 C15 C16 45.0(3)
C8 C13 C15 C16 -81.2(2)
N1 C13 C15 C24 -134.93(19)
C8 C13 C15 C24 98.9(2)
C24 C15 C16 C17 -2.2(3)
C13 C15 C16 C17 177.9(2)
C15 C16 C17 C18 1.0(4)
C16 C17 C18 C19 0.7(4)
C17 C18 C19 C20 -179.4(2)
C17 C18 C19 C24 -1.1(3)
C18 C19 C20 C21 178.4(3)
C24 C19 C20 C21 0.1(4)
C19 C20 C21 C22 1.1(4)
C20 C21 C22 C23 -0.8(4)
C21 C22 C23 C24 -0.8(4)
C22 C23 C24 C19 1.9(3)
C22 C23 C24 C15 -177.8(2)
C18 C19 C24 C23 -179.9(2)
C20 C19 C24 C23 -1.6(3)
C18 C19 C24 C15 -0.2(3)
C20 C19 C24 C15 178.1(2)
C16 C15 C24 C23 -178.5(2)
C13 C15 C24 C23 1.4(3)
C16 C15 C24 C19 1.8(3)
C13 C15 C24 C19 -178.32(17)
